data_7119934
loop_
_publ_author_name
'Khambhati, D. P.'
'Sachinthani, K. A. N.'
'Rheingold, A. L.'
'Nelson, T. L.'

_publ_section_title
;
 Regioselective copper-catalyzed direct arylation of
 benzodithiophene-S,S-tetraoxide.
;
_journal_issue 37
_journal_name_full 'Chemical communications (Cambridge, England)'
_journal_page_first 5107
_journal_page_last 5109
_journal_paper_doi 10.1039/c7cc01781b
_journal_volume 53
_journal_year 2017
_chemical_formula_moiety 'C46 H62 O6 S2'
_chemical_formula_sum 'C46 H62 O6 S2'
_chemical_formula_weight 775.07
_space_group_crystal_system monoclinic
_space_group_IT_number 14
_space_group_name_Hall '-P 2ybc'
_space_group_name_H-M_alt 'P 1 21/c 1'
_symmetry_space_group_name_Hall '-P 2ybc'
_symmetry_space_group_name_H-M 'P 1 21/c 1'
_atom_sites_solution_hydrogens geom
_atom_sites_solution_primary dual
_audit_creation_date 2016-12-01
_audit_creation_method
;
Olex2 1.2-beta
(compiled 2016.11.24 svn.r3356 for OlexSys, GUI svn.r5267)
;
_audit_update_record
;
2017-03-07 deposited with the CCDC.
2017-04-10 downloaded from the CCDC.
;
_cell_angle_alpha 90
_cell_angle_beta 97.5930(10)
_cell_angle_gamma 90
_cell_formula_units_Z 2
_cell_length_a 14.9364(3)
_cell_length_b 7.6637(2)
_cell_length_c 18.4671(4)
_cell_measurement_reflns_used 7833
_cell_measurement_temperature 100
_cell_measurement_theta_max 68.61
_cell_measurement_theta_min 2.985
_cell_volume 2095.36(8)
_computing_cell_refinement 'SAINT v8.37A (Bruker, 2015)'
_computing_data_reduction 'SAINT v8.37A (Bruker, 2015)'
_computing_molecular_graphics 'Olex2 (Dolomanov et al., 2009)'
_computing_publication_material 'Olex2 (Dolomanov et al., 2009)'
_computing_structure_refinement 'XL (Sheldrick, 2008)'
_computing_structure_solution 'ShelXT (Sheldrick, 2015)'
_diffrn_ambient_temperature 100.0
_diffrn_measured_fraction_theta_full 0.981
_diffrn_measured_fraction_theta_max 0.978
_diffrn_measurement_device_type 'Bruker APEX-II CCD'
_diffrn_measurement_method '\f and \w scans'
_diffrn_radiation_type CuK\a
_diffrn_radiation_wavelength 1.54178
_diffrn_reflns_av_R_equivalents 0.0545
_diffrn_reflns_av_unetI/netI 0.0431
_diffrn_reflns_Laue_measured_fraction_full 0.981
_diffrn_reflns_Laue_measured_fraction_max 0.978
_diffrn_reflns_limit_h_max 18
_diffrn_reflns_limit_h_min -15
_diffrn_reflns_limit_k_max 7
_diffrn_reflns_limit_k_min -8
_diffrn_reflns_limit_l_max 19
_diffrn_reflns_limit_l_min -22
_diffrn_reflns_number 17378
_diffrn_reflns_point_group_measured_fraction_full 0.981
_diffrn_reflns_point_group_measured_fraction_max 0.978
_diffrn_reflns_theta_full 67.679
_diffrn_reflns_theta_max 68.609
_diffrn_reflns_theta_min 2.985
_diffrn_standards_number 0
_exptl_absorpt_coefficient_mu 1.521
_exptl_absorpt_correction_T_max 0.7531
_exptl_absorpt_correction_T_min 0.6039
_exptl_absorpt_correction_type multi-scan
_exptl_absorpt_process_details
;
SADABS-2016/2 (Bruker,2016/2) was used for absorption correction.
wR2(int) was 0.0853 before and 0.0641 after correction.
The Ratio of minimum to maximum transmission is 0.8019.
The \l/2 correction factor is Not present.
;
_exptl_crystal_colour orange
_exptl_crystal_colour_primary orange
_exptl_crystal_density_diffrn 1.228
_exptl_crystal_description plate
_exptl_crystal_F_000 836
_exptl_crystal_size_max 0.3
_exptl_crystal_size_mid 0.3
_exptl_crystal_size_min 0.08
_refine_diff_density_max 0.449
_refine_diff_density_min -0.342
_refine_diff_density_rms 0.056
_refine_ls_extinction_method none
_refine_ls_goodness_of_fit_ref 1.068
_refine_ls_hydrogen_treatment constr
_refine_ls_matrix_type full
_refine_ls_number_parameters 245
_refine_ls_number_reflns 3784
_refine_ls_number_restraints 0
_refine_ls_restrained_S_all 1.068
_refine_ls_R_factor_all 0.0452
_refine_ls_R_factor_gt 0.0392
_refine_ls_shift/su_max 0.001
_refine_ls_shift/su_mean 0.000
_refine_ls_structure_factor_coef Fsqd
_refine_ls_weighting_details 'w=1/[\s^2^(Fo^2^)+(0.0404P)^2^+1.1774P] where P=(Fo^2^+2Fc^2^)/3'
_refine_ls_weighting_scheme calc
_refine_ls_wR_factor_gt 0.0943
_refine_ls_wR_factor_ref 0.0975
_reflns_Friedel_coverage 0.000
_reflns_number_gt 3356
_reflns_number_total 3784
_reflns_threshold_expression 'I > 2\s(I)'
_cod_data_source_file c7cc01781b2.cif
_cod_data_source_block nelson12_0m_a
_cod_depositor_comments 'Adding full bibliography for 7119934.cif.'
_cod_database_code 7119934
_shelx_space_group_comment
;
The symmetry employed for this shelxl refinement is uniquely defined
by the following loop, which should always be used as a source of
symmetry information in preference to the above space-group names.
They are only intended as comments.
;
_shelx_estimated_absorpt_t_max 0.888
_shelx_estimated_absorpt_t_min 0.658
_olex2_refinement_description
;
1. Fixed Uiso
 At 1.2 times of:
  All C(H) groups, All C(H,H) groups
 At 1.5 times of:
  All C(H,H,H) groups
2.a Secondary CH2 refined with riding coordinates:
 C11(H11A,H11B), C12(H12A,H12B), C8(H8A,H8B), C10(H10A,H10B), C6(H6A,H6B),
 C7(H7A,H7B), C5(H5A,H5B), C9(H9A,H9B), C4(H4A,H4B), C3(H3A,H3B), C2(H2A,H2B)
2.b Aromatic/amide H refined with riding coordinates:
 C16(H16), C19(H19), C23(H23), C21(H21), C20(H20), C22(H22)
2.c Idealised Me refined as rotating group:
 C1(H1A,H1B,H1C)
;
_shelx_shelxl_version_number 2014/7
_olex2_submission_special_instructions 'No special instructions were received'

loop_
_space_group_symop_operation_xyz
'x, y, z'
'-x, y+1/2, -z+1/2'
'-x, -y, -z'
'x, -y-1/2, z-1/2'

loop_
_atom_site_label
_atom_site_type_symbol
_atom_site_fract_x
_atom_site_fract_y
_atom_site_fract_z
_atom_site_U_iso_or_equiv
_atom_site_adp_type
_atom_site_occupancy
_atom_site_site_symmetry_order
_atom_site_calc_flag
_atom_site_refinement_flags_posn
S1 S 0.51206(2) 0.19738(5) 0.11282(2) 0.01183(12) Uani 1 1 d .
O3 O 0.65045(7) 0.50629(15) 0.10754(6) 0.0143(3) Uani 1 1 d .
O2 O 0.48931(8) 0.26276(15) 0.18113(6) 0.0170(3) Uani 1 1 d .
O1 O 0.58952(8) 0.08601(15) 0.11470(6) 0.0175(3) Uani 1 1 d .
C13 C 0.57526(11) 0.5102(2) 0.05683(9) 0.0122(3) Uani 1 1 d .
C14 C 0.51424(11) 0.3732(2) 0.05060(9) 0.0128(3) Uani 1 1 d .
C16 C 0.38656(11) 0.2017(2) 0.00328(9) 0.0135(3) Uani 1 1 d .
H16 H 0.3348 0.1741 -0.0304 0.016 Uiso 1 1 calc R
C15 C 0.44033(11) 0.3584(2) -0.00401(9) 0.0128(3) Uani 1 1 d .
C18 C 0.38196(11) -0.0702(2) 0.08196(9) 0.0138(3) Uani 1 1 d .
C17 C 0.41504(11) 0.0990(2) 0.06071(9) 0.0133(3) Uani 1 1 d .
C19 C 0.31712(11) -0.1592(2) 0.03396(9) 0.0162(3) Uani 1 1 d .
H19 H 0.2938 -0.1072 -0.0113 0.019 Uiso 1 1 calc R
C11 C 0.73379(11) 0.5716(2) 0.22250(9) 0.0170(4) Uani 1 1 d .
H11A H 0.7863 0.5870 0.1955 0.020 Uiso 1 1 calc R
H11B H 0.7323 0.4480 0.2378 0.020 Uiso 1 1 calc R
C12 C 0.64839(11) 0.6130(2) 0.17232(9) 0.0154(3) Uani 1 1 d .
H12A H 0.5946 0.5846 0.1962 0.018 Uiso 1 1 calc R
H12B H 0.6463 0.7384 0.1593 0.018 Uiso 1 1 calc R
C8 C 0.83920(11) 0.7502(2) 0.41332(9) 0.0172(4) Uani 1 1 d .
H8A H 0.8464 0.8726 0.3979 0.021 Uiso 1 1 calc R
H8B H 0.7836 0.7441 0.4371 0.021 Uiso 1 1 calc R
C10 C 0.74588(11) 0.6877(2) 0.29024(9) 0.0161(3) Uani 1 1 d .
H10A H 0.6904 0.6821 0.3142 0.019 Uiso 1 1 calc R
H10B H 0.7538 0.8100 0.2751 0.019 Uiso 1 1 calc R
C23 C 0.41507(11) -0.1486(2) 0.14878(9) 0.0164(4) Uani 1 1 d .
H23 H 0.4585 -0.0893 0.1822 0.020 Uiso 1 1 calc R
C21 C 0.32134(12) -0.3994(2) 0.11772(10) 0.0204(4) Uani 1 1 d .
H21 H 0.3015 -0.5124 0.1295 0.024 Uiso 1 1 calc R
C6 C 0.92703(12) 0.8174(2) 0.53732(9) 0.0190(4) Uani 1 1 d .
H6A H 0.8718 0.8026 0.5610 0.023 Uiso 1 1 calc R
H6B H 0.9299 0.9409 0.5221 0.023 Uiso 1 1 calc R
C7 C 0.91970(12) 0.7020(2) 0.46952(9) 0.0191(4) Uani 1 1 d .
H7A H 0.9138 0.5788 0.4842 0.023 Uiso 1 1 calc R
H7B H 0.9759 0.7128 0.4468 0.023 Uiso 1 1 calc R
C5 C 1.00927(12) 0.7772(2) 0.59304(9) 0.0181(4) Uani 1 1 d .
H5A H 1.0646 0.7981 0.5702 0.022 Uiso 1 1 calc R
H5B H 1.0081 0.6521 0.6063 0.022 Uiso 1 1 calc R
C20 C 0.28671(12) -0.3220(2) 0.05183(10) 0.0198(4) Uani 1 1 d .
H20 H 0.2423 -0.3809 0.0192 0.024 Uiso 1 1 calc R
C9 C 0.82673(12) 0.6350(2) 0.34533(9) 0.0188(4) Uani 1 1 d .
H9A H 0.8188 0.5125 0.3603 0.023 Uiso 1 1 calc R
H9B H 0.8821 0.6406 0.3213 0.023 Uiso 1 1 calc R
C4 C 1.01390(11) 0.8863(2) 0.66257(9) 0.0187(4) Uani 1 1 d .
H4A H 1.0183 1.0111 0.6496 0.022 Uiso 1 1 calc R
H4B H 0.9570 0.8705 0.6839 0.022 Uiso 1 1 calc R
C22 C 0.38462(12) -0.3126(2) 0.16633(10) 0.0207(4) Uani 1 1 d .
H22 H 0.4072 -0.3652 0.2117 0.025 Uiso 1 1 calc R
C3 C 1.09323(12) 0.8402(2) 0.72016(9) 0.0197(4) Uani 1 1 d .
H3A H 1.0891 0.7155 0.7333 0.024 Uiso 1 1 calc R
H3B H 1.1503 0.8569 0.6991 0.024 Uiso 1 1 calc R
C2 C 1.09604(13) 0.9504(3) 0.78910(10) 0.0258(4) Uani 1 1 d .
H2A H 1.1022 1.0747 0.7760 0.031 Uiso 1 1 calc R
H2B H 1.0379 0.9371 0.8088 0.031 Uiso 1 1 calc R
C1 C 1.17240(16) 0.9030(4) 0.84844(12) 0.0455(6) Uani 1 1 d .
H1A H 1.2303 0.9153 0.8294 0.068 Uiso 1 1 calc GR
H1B H 1.1650 0.7821 0.8639 0.068 Uiso 1 1 calc GR
H1C H 1.1712 0.9811 0.8903 0.068 Uiso 1 1 calc GR

loop_
_atom_site_aniso_label
_atom_site_aniso_U_11
_atom_site_aniso_U_22
_atom_site_aniso_U_33
_atom_site_aniso_U_23
_atom_site_aniso_U_13
_atom_site_aniso_U_12
S1 0.0114(2) 0.0128(2) 0.0104(2) 0.00065(13) -0.00206(13) -0.00156(14)
O3 0.0126(6) 0.0167(6) 0.0119(6) -0.0031(4) -0.0041(4) 0.0017(4)
O2 0.0190(6) 0.0195(6) 0.0116(6) -0.0007(4) -0.0009(4) -0.0014(5)
O1 0.0147(6) 0.0170(6) 0.0200(6) 0.0030(5) -0.0011(5) 0.0010(4)
C13 0.0097(7) 0.0154(8) 0.0108(7) -0.0031(6) -0.0007(6) 0.0002(6)
C14 0.0137(8) 0.0131(8) 0.0115(8) -0.0002(6) 0.0017(6) 0.0013(6)
C16 0.0116(8) 0.0156(8) 0.0127(8) -0.0021(6) -0.0003(6) -0.0014(6)
C15 0.0123(8) 0.0144(8) 0.0117(8) -0.0029(6) 0.0009(6) 0.0001(6)
C18 0.0133(8) 0.0140(8) 0.0143(8) -0.0005(6) 0.0030(6) 0.0001(6)
C17 0.0119(8) 0.0151(8) 0.0126(8) -0.0029(6) 0.0006(6) -0.0006(6)
C19 0.0159(8) 0.0191(9) 0.0131(8) 0.0011(6) -0.0001(6) -0.0027(6)
C11 0.0145(8) 0.0208(9) 0.0144(8) -0.0036(6) -0.0026(6) 0.0026(6)
C12 0.0148(8) 0.0182(8) 0.0121(8) -0.0029(6) -0.0021(6) 0.0013(6)
C8 0.0132(8) 0.0220(9) 0.0156(8) -0.0020(7) -0.0010(6) 0.0024(6)
C10 0.0135(8) 0.0201(9) 0.0138(8) -0.0023(6) -0.0011(6) 0.0017(6)
C23 0.0163(8) 0.0165(8) 0.0152(8) -0.0004(6) -0.0029(6) -0.0029(6)
C21 0.0221(9) 0.0170(9) 0.0218(9) 0.0024(7) 0.0020(7) -0.0053(7)
C6 0.0177(9) 0.0221(9) 0.0162(8) -0.0007(7) -0.0024(7) 0.0020(7)
C7 0.0175(9) 0.0221(9) 0.0163(9) -0.0015(7) -0.0025(7) 0.0048(7)
C5 0.0176(9) 0.0220(9) 0.0137(8) 0.0000(7) -0.0015(7) 0.0019(7)
C20 0.0175(9) 0.0227(9) 0.0184(9) -0.0014(7) -0.0001(7) -0.0081(7)
C9 0.0156(8) 0.0249(9) 0.0148(8) -0.0035(7) -0.0021(6) 0.0048(7)
C4 0.0159(9) 0.0214(9) 0.0179(9) -0.0023(7) -0.0014(7) 0.0006(7)
C22 0.0230(9) 0.0203(9) 0.0174(9) 0.0050(7) -0.0022(7) -0.0022(7)
C3 0.0167(9) 0.0249(10) 0.0165(8) -0.0036(7) -0.0015(7) 0.0015(7)
C2 0.0189(9) 0.0367(11) 0.0204(9) -0.0094(8) -0.0023(7) 0.0024(8)
C1 0.0372(13) 0.0669(17) 0.0271(11) -0.0185(11) -0.0153(10) 0.0144(11)

loop_
_atom_type_symbol
_atom_type_description
_atom_type_scat_dispersion_real
_atom_type_scat_dispersion_imag
_atom_type_scat_source
C C 0.0181 0.0091 'International Tables Vol C Tables 4.2.6.8 and 6.1.1.4'
H H 0.0000 0.0000 'International Tables Vol C Tables 4.2.6.8 and 6.1.1.4'
O O 0.0492 0.0322 'International Tables Vol C Tables 4.2.6.8 and 6.1.1.4'
S S 0.3331 0.5567 'International Tables Vol C Tables 4.2.6.8 and 6.1.1.4'

loop_
_geom_angle_atom_site_label_1
_geom_angle_atom_site_label_2
_geom_angle_atom_site_label_3
_geom_angle
_geom_angle_site_symmetry_1
_geom_angle_site_symmetry_3
O2 S1 C14 109.26(7) . .
O2 S1 C17 110.40(7) . .
O1 S1 O2 117.98(7) . .
O1 S1 C14 112.57(7) . .
O1 S1 C17 110.75(7) . .
C14 S1 C17 93.12(8) . .
C13 O3 C12 116.61(12) . .
O3 C13 C14 120.91(14) . .
O3 C13 C15 122.68(14) . 3_665
C14 C13 C15 116.11(15) . 3_665
C13 C14 S1 126.16(13) . .
C13 C14 C15 124.74(15) . .
C15 C14 S1 108.97(12) . .
C15 C16 H16 122.1 . .
C17 C16 H16 122.1 . .
C17 C16 C15 115.70(14) . .
C13 C15 C16 127.79(15) 3_665 .
C14 C15 C13 119.14(15) . 3_665
C14 C15 C16 113.05(14) . .
C19 C18 C17 119.52(15) . .
C19 C18 C23 118.83(15) . .
C23 C18 C17 121.63(15) . .
C16 C17 S1 109.01(12) . .
C16 C17 C18 130.49(15) . .
C18 C17 S1 120.44(12) . .
C18 C19 H19 119.7 . .
C20 C19 C18 120.66(16) . .
C20 C19 H19 119.7 . .
H11A C11 H11B 107.9 . .
C12 C11 H11A 109.1 . .
C12 C11 H11B 109.1 . .
C12 C11 C10 112.35(14) . .
C10 C11 H11A 109.1 . .
C10 C11 H11B 109.1 . .
O3 C12 C11 106.24(13) . .
O3 C12 H12A 110.5 . .
O3 C12 H12B 110.5 . .
C11 C12 H12A 110.5 . .
C11 C12 H12B 110.5 . .
H12A C12 H12B 108.7 . .
H8A C8 H8B 107.6 . .
C7 C8 H8A 108.6 . .
C7 C8 H8B 108.6 . .
C7 C8 C9 114.77(14) . .
C9 C8 H8A 108.6 . .
C9 C8 H8B 108.6 . .
C11 C10 H10A 109.0 . .
C11 C10 H10B 109.0 . .
C11 C10 C9 112.91(14) . .
H10A C10 H10B 107.8 . .
C9 C10 H10A 109.0 . .
C9 C10 H10B 109.0 . .
C18 C23 H23 119.9 . .
C22 C23 C18 120.30(16) . .
C22 C23 H23 119.9 . .
C20 C21 H21 119.8 . .
C22 C21 H21 119.8 . .
C22 C21 C20 120.39(16) . .
H6A C6 H6B 107.7 . .
C7 C6 H6A 108.8 . .
C7 C6 H6B 108.8 . .
C7 C6 C5 113.64(14) . .
C5 C6 H6A 108.8 . .
C5 C6 H6B 108.8 . .
C8 C7 H7A 109.1 . .
C8 C7 H7B 109.1 . .
C6 C7 C8 112.51(14) . .
C6 C7 H7A 109.1 . .
C6 C7 H7B 109.1 . .
H7A C7 H7B 107.8 . .
C6 C5 H5A 108.9 . .
C6 C5 H5B 108.9 . .
C6 C5 C4 113.57(14) . .
H5A C5 H5B 107.7 . .
C4 C5 H5A 108.9 . .
C4 C5 H5B 108.9 . .
C19 C20 C21 119.84(16) . .
C19 C20 H20 120.1 . .
C21 C20 H20 120.1 . .
C8 C9 C10 113.24(14) . .
C8 C9 H9A 108.9 . .
C8 C9 H9B 108.9 . .
C10 C9 H9A 108.9 . .
C10 C9 H9B 108.9 . .
H9A C9 H9B 107.7 . .
C5 C4 H4A 108.8 . .
C5 C4 H4B 108.8 . .
H4A C4 H4B 107.7 . .
C3 C4 C5 113.85(14) . .
C3 C4 H4A 108.8 . .
C3 C4 H4B 108.8 . .
C23 C22 H22 120.0 . .
C21 C22 C23 119.97(16) . .
C21 C22 H22 120.0 . .
C4 C3 H3A 109.0 . .
C4 C3 H3B 109.0 . .
H3A C3 H3B 107.8 . .
C2 C3 C4 112.79(15) . .
C2 C3 H3A 109.0 . .
C2 C3 H3B 109.0 . .
C3 C2 H2A 108.8 . .
C3 C2 H2B 108.8 . .
H2A C2 H2B 107.7 . .
C1 C2 C3 113.96(16) . .
C1 C2 H2A 108.8 . .
C1 C2 H2B 108.8 . .
C2 C1 H1A 109.5 . .
C2 C1 H1B 109.5 . .
C2 C1 H1C 109.5 . .
H1A C1 H1B 109.5 . .
H1A C1 H1C 109.5 . .
H1B C1 H1C 109.5 . .

loop_
_geom_bond_atom_site_label_1
_geom_bond_atom_site_label_2
_geom_bond_distance
_geom_bond_site_symmetry_2
S1 O2 1.4391(12) .
S1 O1 1.4345(12) .
S1 C14 1.7741(16) .
S1 C17 1.7962(16) .
O3 C13 1.3642(19) .
O3 C12 1.4525(19) .
C13 C14 1.385(2) .
C13 C15 1.400(2) 3_665
C14 C15 1.398(2) .
C16 H16 0.9500 .
C16 C15 1.461(2) .
C16 C17 1.344(2) .
C15 C13 1.400(2) 3_665
C18 C17 1.460(2) .
C18 C19 1.401(2) .
C18 C23 1.402(2) .
C19 H19 0.9500 .
C19 C20 1.383(2) .
C11 H11A 0.9900 .
C11 H11B 0.9900 .
C11 C12 1.508(2) .
C11 C10 1.526(2) .
C12 H12A 0.9900 .
C12 H12B 0.9900 .
C8 H8A 0.9900 .
C8 H8B 0.9900 .
C8 C7 1.526(2) .
C8 C9 1.526(2) .
C10 H10A 0.9900 .
C10 H10B 0.9900 .
C10 C9 1.527(2) .
C23 H23 0.9500 .
C23 C22 1.390(2) .
C21 H21 0.9500 .
C21 C20 1.390(3) .
C21 C22 1.384(3) .
C6 H6A 0.9900 .
C6 H6B 0.9900 .
C6 C7 1.525(2) .
C6 C5 1.526(2) .
C7 H7A 0.9900 .
C7 H7B 0.9900 .
C5 H5A 0.9900 .
C5 H5B 0.9900 .
C5 C4 1.526(2) .
C20 H20 0.9500 .
C9 H9A 0.9900 .
C9 H9B 0.9900 .
C4 H4A 0.9900 .
C4 H4B 0.9900 .
C4 C3 1.525(2) .
C22 H22 0.9500 .
C3 H3A 0.9900 .
C3 H3B 0.9900 .
C3 C2 1.523(2) .
C2 H2A 0.9900 .
C2 H2B 0.9900 .
C2 C1 1.518(3) .
C1 H1A 0.9800 .
C1 H1B 0.9800 .
C1 H1C 0.9800 .
